data_7132298
loop_
_publ_author_name
'Chen, Ziqi'
'Li, Fuming'
'Yang, Zhihua'
'Pan, Shilie'
'Mutailipu, Miriding'

_publ_section_title
;
 Hydroxyfluorooxoborate
 (NH<sub>4</sub>)[C(NH<sub>2</sub>)<sub>3</sub>][B<sub>3</sub>O<sub>3</sub>F<sub>4</sub>(OH)]
 for exploring the effects of cation substitution on structure and optical
 properties.
;
_journal_issue 83
_journal_name_full 'Chemical communications (Cambridge, England)'
_journal_page_first 12435
_journal_page_last 12438
_journal_paper_doi 10.1039/d3cc04346k
_journal_volume 59
_journal_year 2023
_chemical_formula_moiety 'B3 F4 H O4, C H6 N3, H4 N'
_chemical_formula_sum 'C H11 B3 F4 N4 O4'
_chemical_formula_weight 251.57
_space_group_crystal_system monoclinic
_space_group_IT_number 15
_space_group_name_Hall '-C 2yc'
_space_group_name_H-M_alt 'C 1 2/c 1'
_atom_sites_solution_hydrogens mixed
_atom_sites_solution_primary iterative
_audit_creation_date 2023-04-06
_audit_creation_method
;
Olex2 1.3
(compiled 2020.11.12 svn.r5f609507 for OlexSys, GUI svn.r6408)
;
_audit_update_record
;
2023-09-02 deposited with the CCDC.	2023-09-20 downloaded from the CCDC.
;
_cell_angle_alpha 90
_cell_angle_beta 98.748(9)
_cell_angle_gamma 90
_cell_formula_units_Z 8
_cell_length_a 15.280(2)
_cell_length_b 8.7593(11)
_cell_length_c 14.8039(18)
_cell_measurement_reflns_used 4985
_cell_measurement_temperature 156.0
_cell_measurement_theta_max 24.41
_cell_measurement_theta_min 2.69
_cell_volume 1958.3(4)
_computing_molecular_graphics 'Olex2 1.3 (Dolomanov et al., 2009)'
_computing_publication_material 'Olex2 1.3 (Dolomanov et al., 2009)'
_computing_structure_refinement 'XL  (Sheldrick, 2008)'
_computing_structure_solution 'olex2.solve 1.3 (Bourhis et al., 2015)'
_diffrn_ambient_temperature 156.0
_diffrn_measured_fraction_theta_full 0.994
_diffrn_measured_fraction_theta_max 0.996
_diffrn_measurement_device_type 'Bruker APEX-II CCD'
_diffrn_measurement_method '\f and \w scans'
_diffrn_radiation_type MoK\a
_diffrn_radiation_wavelength 0.71073
_diffrn_reflns_av_R_equivalents 0.0949
_diffrn_reflns_av_unetI/netI 0.0365
_diffrn_reflns_Laue_measured_fraction_full 0.994
_diffrn_reflns_Laue_measured_fraction_max 0.996
_diffrn_reflns_limit_h_max 19
_diffrn_reflns_limit_h_min -19
_diffrn_reflns_limit_k_max 11
_diffrn_reflns_limit_k_min -11
_diffrn_reflns_limit_l_max 19
_diffrn_reflns_limit_l_min -19
_diffrn_reflns_number 31760
_diffrn_reflns_point_group_measured_fraction_full 0.994
_diffrn_reflns_point_group_measured_fraction_max 0.996
_diffrn_reflns_theta_full 25.242
_diffrn_reflns_theta_max 27.526
_diffrn_reflns_theta_min 2.688
_diffrn_standards_number 0
_exptl_absorpt_coefficient_mu 0.185
_exptl_absorpt_correction_T_max 0.7456
_exptl_absorpt_correction_T_min 0.6013
_exptl_absorpt_correction_type none
_exptl_absorpt_process_details
;
SADABS-2016/2 (Bruker,2016/2) was used for absorption correction.
wR2(int) was 0.1561 before and 0.0752 after correction.
The Ratio of minimum to maximum transmission is 0.8065.
The \l/2 correction factor is Not present.
;
_exptl_crystal_colour 'clear light colourless'
_exptl_crystal_colour_lustre clear
_exptl_crystal_colour_modifier light
_exptl_crystal_colour_primary colourless
_exptl_crystal_density_diffrn 1.706
_exptl_crystal_description block
_exptl_crystal_F_000 1024
_refine_diff_density_max 0.398
_refine_diff_density_min -0.250
_refine_diff_density_rms 0.049
_refine_ls_extinction_method none
_refine_ls_goodness_of_fit_ref 1.069
_refine_ls_hydrogen_treatment mixed
_refine_ls_matrix_type full
_refine_ls_number_parameters 165
_refine_ls_number_reflns 2254
_refine_ls_number_restraints 55
_refine_ls_restrained_S_all 1.064
_refine_ls_R_factor_all 0.0571
_refine_ls_R_factor_gt 0.0407
_refine_ls_shift/su_max 0.000
_refine_ls_shift/su_mean 0.000
_refine_ls_structure_factor_coef Fsqd
_refine_ls_weighting_details 'w=1/[\s^2^(Fo^2^)+(0.0319P)^2^+2.5029P] where P=(Fo^2^+2Fc^2^)/3'
_refine_ls_weighting_scheme calc
_refine_ls_wR_factor_gt 0.0929
_refine_ls_wR_factor_ref 0.1067
_reflns_Friedel_coverage 0.000
_reflns_number_gt 1702
_reflns_number_total 2254
_reflns_threshold_expression 'I > 2\s(I)'
_cod_data_source_file d3cc04346k2.cif
_cod_data_source_block 111
_cod_original_cell_volume 1958.4(5)
_cod_database_code 7132298
_shelx_shelxl_version_number 2016/6
_shelx_space_group_comment
;
The symmetry employed for this shelxl refinement is uniquely defined
by the following loop, which should always be used as a source of
symmetry information in preference to the above space-group names.
They are only intended as comments.
;
_olex2_refinement_description
;
1. Fixed Uiso
 At 1.2 times of:
  All N(H,H) groups
2. Restrained distances
 N4-H1 = N4-H2 = N4-H3 = N4-H11
 0.85 with sigma of 0.02
 N4-H1 \\sim N4-H2 \\sim N4-H3 \\sim N4-H11
 with sigma of 0.02
 H1-H2 \\sim H2-H3 \\sim H3-H11 \\sim H11-H1 \\sim H2-H11 \\sim H1-H3
 with sigma of 0.04
3. Uiso/Uaniso restraints and constraints
N4 \\sim H1 \\sim H2 \\sim H3 \\sim H11: within 2A with sigma of 0.04 and sigma
for terminal atoms of 0.08 within 2A
4. Rigid body (RIGU) restrains
 N4, H1, H2, H3, H11
 with sigma for 1-2 distances of 0.004 and sigma for 1-3 distances of 0.004
5.a X=CH2 refined with riding coordinates:
 N3(H5,H4), N2(H8,H9), N1(H6,H7)
;
_olex2_submission_special_instructions 'No special instructions were received'

loop_
_space_group_symop_operation_xyz
'x, y, z'
'-x, y, -z+1/2'
'x+1/2, y+1/2, z'
'-x+1/2, y+1/2, -z+1/2'
'-x, -y, -z'
'x, -y, z-1/2'
'-x+1/2, -y+1/2, -z'
'x+1/2, -y+1/2, z-1/2'

loop_
_atom_site_label
_atom_site_type_symbol
_atom_site_fract_x
_atom_site_fract_y
_atom_site_fract_z
_atom_site_U_iso_or_equiv
_atom_site_adp_type
_atom_site_occupancy
_atom_site_site_symmetry_order
_atom_site_calc_flag
_atom_site_refinement_flags_posn
_atom_site_refinement_flags_adp
_atom_site_refinement_flags_occupancy
_atom_site_disorder_assembly
_atom_site_disorder_group
F3 F 0.74073(9) 0.70676(15) 0.74557(9) 0.0519(4) Uani 1 1 d . . . . .
F1 F 0.92473(8) 0.39533(14) 0.67635(9) 0.0494(3) Uani 1 1 d . . . . .
F2 F 0.92526(8) 0.53102(17) 0.54808(9) 0.0534(4) Uani 1 1 d . . . . .
O2 O 0.79816(7) 0.39429(14) 0.56605(9) 0.0318(3) Uani 1 1 d . . . . .
O4 O 0.64907(8) 0.31109(15) 0.55062(10) 0.0340(3) Uani 1 1 d . . . . .
O1 O 0.68946(8) 0.53956(14) 0.62666(10) 0.0342(3) Uani 1 1 d . . . . .
F4 F 0.73050(10) 0.79460(15) 0.60065(11) 0.0638(4) Uani 1 1 d . . . . .
O3 O 0.84220(8) 0.61698(15) 0.65767(10) 0.0393(4) Uani 1 1 d . . . . .
N3 N 0.50685(10) 0.61147(19) 0.63428(13) 0.0423(4) Uani 1 1 d . . . . .
H5 H 0.559280 0.595646 0.618337 0.051 Uiso 1 1 calc R U . . .
H4 H 0.492829 0.702573 0.652649 0.051 Uiso 1 1 calc R U . . .
N2 N 0.37034(11) 0.5221(2) 0.65357(14) 0.0473(5) Uani 1 1 d . . . . .
H8 H 0.331906 0.446749 0.650461 0.057 Uiso 1 1 calc R U . . .
H9 H 0.356057 0.613027 0.671973 0.057 Uiso 1 1 calc R U . . .
N1 N 0.47039(12) 0.3625(2) 0.60316(15) 0.0517(5) Uani 1 1 d . . . . .
H6 H 0.522842 0.346795 0.587228 0.062 Uiso 1 1 calc R U . . .
H7 H 0.432020 0.287135 0.600709 0.062 Uiso 1 1 calc R U . . .
C1 C 0.44932(12) 0.4987(2) 0.63065(13) 0.0329(4) Uani 1 1 d . . . . .
B2 B 0.86908(12) 0.4893(2) 0.61161(14) 0.0286(4) Uani 1 1 d . . . . .
B1 B 0.71324(12) 0.4161(2) 0.58153(13) 0.0271(4) Uani 1 1 d . . . . .
B3 B 0.75235(13) 0.6611(2) 0.65670(14) 0.0286(4) Uani 1 1 d . . . . .
H10 H 0.6633(17) 0.253(3) 0.5127(18) 0.054(7) Uiso 1 1 d . . . . .
N4 N 0.61098(11) 1.0215(2) 0.64805(12) 0.0344(4) Uani 1 1 d D U . . .
H1 H 0.627(2) 1.103(2) 0.628(2) 0.097(10) Uiso 1 1 d D U . . .
H2 H 0.5607(10) 1.005(3) 0.6244(18) 0.082(9) Uiso 1 1 d D U . . .
H3 H 0.6439(16) 0.954(2) 0.6340(19) 0.078(9) Uiso 1 1 d D U . . .
H11 H 0.615(2) 1.029(3) 0.7035(9) 0.091(9) Uiso 1 1 d D U . . .

loop_
_atom_site_aniso_label
_atom_site_aniso_U_11
_atom_site_aniso_U_22
_atom_site_aniso_U_33
_atom_site_aniso_U_23
_atom_site_aniso_U_13
_atom_site_aniso_U_12
F3 0.0547(8) 0.0576(8) 0.0485(7) -0.0220(6) 0.0242(6) -0.0147(6)
F1 0.0423(7) 0.0472(7) 0.0532(7) -0.0072(6) -0.0104(6) 0.0130(5)
F2 0.0408(7) 0.0761(9) 0.0478(7) -0.0134(6) 0.0208(6) -0.0212(6)
O2 0.0207(6) 0.0347(7) 0.0405(7) -0.0136(5) 0.0062(5) -0.0022(5)
O4 0.0232(6) 0.0377(7) 0.0418(7) -0.0127(6) 0.0078(5) -0.0059(5)
O1 0.0207(6) 0.0320(7) 0.0518(8) -0.0122(6) 0.0113(5) -0.0021(5)
F4 0.0602(9) 0.0436(8) 0.0829(11) 0.0136(7) -0.0045(7) 0.0030(6)
O3 0.0230(6) 0.0327(7) 0.0619(9) -0.0175(6) 0.0057(6) -0.0010(5)
N3 0.0274(8) 0.0332(8) 0.0682(12) -0.0059(8) 0.0135(8) 0.0005(6)
N2 0.0298(8) 0.0486(10) 0.0669(12) -0.0077(9) 0.0188(8) -0.0021(7)
N1 0.0392(9) 0.0341(9) 0.0859(15) -0.0098(9) 0.0233(10) -0.0019(7)
C1 0.0265(8) 0.0344(9) 0.0389(10) 0.0000(7) 0.0086(7) 0.0009(7)
B2 0.0192(8) 0.0319(9) 0.0350(10) -0.0059(8) 0.0051(7) -0.0006(7)
B1 0.0215(8) 0.0296(9) 0.0307(10) -0.0028(7) 0.0060(7) -0.0012(7)
B3 0.0241(9) 0.0245(9) 0.0383(10) -0.0053(8) 0.0087(8) 0.0002(7)
N4 0.0271(8) 0.0442(9) 0.0319(8) 0.0046(7) 0.0044(6) -0.0017(7)

loop_
_atom_type_symbol
_atom_type_description
_atom_type_scat_dispersion_real
_atom_type_scat_dispersion_imag
_atom_type_scat_source
C C 0.0033 0.0016 'International Tables Vol C Tables 4.2.6.8 and 6.1.1.4'
H H 0.0000 0.0000 'International Tables Vol C Tables 4.2.6.8 and 6.1.1.4'
B B 0.0013 0.0007 'International Tables Vol C Tables 4.2.6.8 and 6.1.1.4'
F F 0.0171 0.0103 'International Tables Vol C Tables 4.2.6.8 and 6.1.1.4'
N N 0.0061 0.0033 'International Tables Vol C Tables 4.2.6.8 and 6.1.1.4'
O O 0.0106 0.0060 'International Tables Vol C Tables 4.2.6.8 and 6.1.1.4'

loop_
_geom_angle_atom_site_label_1
_geom_angle_atom_site_label_2
_geom_angle_atom_site_label_3
_geom_angle
_geom_angle_site_symmetry_1
_geom_angle_site_symmetry_3
_geom_angle_publ_flag
B1 O2 B2 120.28(14) . . ?
B1 O4 H10 113.6(19) . . ?
B1 O1 B3 121.45(14) . . ?
B2 O3 B3 124.36(14) . . ?
H5 N3 H4 120.0 . . ?
C1 N3 H5 120.0 . . ?
C1 N3 H4 120.0 . . ?
H8 N2 H9 120.0 . . ?
C1 N2 H8 120.0 . . ?
C1 N2 H9 120.0 . . ?
H6 N1 H7 120.0 . . ?
C1 N1 H6 120.0 . . ?
C1 N1 H7 120.0 . . ?
N3 C1 N2 120.29(18) . . ?
N1 C1 N3 119.93(17) . . ?
N1 C1 N2 119.78(18) . . ?
F1 B2 O2 107.80(15) . . ?
F2 B2 F1 103.51(14) . . ?
F2 B2 O2 108.99(15) . . ?
O3 B2 F1 108.61(15) . . ?
O3 B2 F2 111.67(16) . . ?
O3 B2 O2 115.50(14) . . ?
O2 B1 O4 120.00(16) . . ?
O1 B1 O2 121.97(15) . . ?
O1 B1 O4 118.03(16) . . ?
F3 B3 O1 108.70(15) . . ?
F3 B3 F4 104.82(15) . . ?
F3 B3 O3 108.97(15) . . ?
F4 B3 O1 109.40(15) . . ?
O3 B3 O1 113.22(14) . . ?
O3 B3 F4 111.36(16) . . ?
H1 N4 H2 108(2) . . ?
H1 N4 H3 108(2) . . ?
H1 N4 H11 108(2) . . ?
H2 N4 H3 110(2) . . ?
H2 N4 H11 112(2) . . ?
H3 N4 H11 111(2) . . ?

loop_
_geom_bond_atom_site_label_1
_geom_bond_atom_site_label_2
_geom_bond_distance
_geom_bond_site_symmetry_2
_geom_bond_publ_flag
F3 B3 1.412(2) . ?
F1 B2 1.439(2) . ?
F2 B2 1.414(2) . ?
O2 B2 1.449(2) . ?
O2 B1 1.365(2) . ?
O4 B1 1.371(2) . ?
O4 H10 0.81(3) . ?
O1 B1 1.350(2) . ?
O1 B3 1.458(2) . ?
F4 B3 1.443(2) . ?
O3 B2 1.403(2) . ?
O3 B3 1.424(2) . ?
N3 H5 0.8800 . ?
N3 H4 0.8800 . ?
N3 C1 1.318(2) . ?
N2 H8 0.8800 . ?
N2 H9 0.8800 . ?
N2 C1 1.318(2) . ?
N1 H6 0.8800 . ?
N1 H7 0.8800 . ?
N1 C1 1.317(2) . ?
N4 H1 0.823(13) . ?
N4 H2 0.808(12) . ?
N4 H3 0.821(12) . ?
N4 H11 0.816(12) . ?

loop_
_geom_torsion_atom_site_label_1
_geom_torsion_atom_site_label_2
_geom_torsion_atom_site_label_3
_geom_torsion_atom_site_label_4
_geom_torsion
_geom_torsion_site_symmetry_1
_geom_torsion_site_symmetry_2
_geom_torsion_site_symmetry_3
_geom_torsion_site_symmetry_4
_geom_torsion_publ_flag
B2 O2 B1 O4 -169.22(16) . . . . ?
B2 O2 B1 O1 11.0(3) . . . . ?
B2 O3 B3 F3 138.25(18) . . . . ?
B2 O3 B3 O1 17.2(3) . . . . ?
B2 O3 B3 F4 -106.6(2) . . . . ?
B1 O2 B2 F1 111.00(18) . . . . ?
B1 O2 B2 F2 -137.29(17) . . . . ?
B1 O2 B2 O3 -10.6(3) . . . . ?
B1 O1 B3 F3 -138.18(17) . . . . ?
B1 O1 B3 F4 107.90(19) . . . . ?
B1 O1 B3 O3 -16.9(3) . . . . ?
B3 O1 B1 O2 3.7(3) . . . . ?
B3 O1 B1 O4 -176.12(16) . . . . ?
B3 O3 B2 F1 -125.37(18) . . . . ?
B3 O3 B2 F2 121.11(19) . . . . ?
B3 O3 B2 O2 -4.2(3) . . . . ?
